data_2009120
loop_
_publ_author_name
'\"Ozbey, S\"uheyla'
'Kendi, Engin'
'Tozkoparan, Birsen'
'Ertan, Mevl\"ut'

_publ_section_title 6-Benzylidene-2-(2-chlorophenyl)thiazolo[3,2-<i>b</i>]-1,2,4-triazol-5(6<i>H</i>)-one
_journal_issue 11
_journal_name_full 'Acta Crystallographica Section C'
_journal_page_first 1939
_journal_page_last 1941
_journal_paper_doi 10.1107/S0108270199009816
_journal_volume 55
_journal_year 1999
_chemical_formula_moiety 'C17 H10 Cl N3 O S'
_chemical_formula_sum 'C17 H10 Cl N3 O S'
_chemical_formula_weight 339.80
_space_group_IT_number 14
_symmetry_cell_setting monoclinic
_symmetry_space_group_name_Hall '-P 2ybc'
_symmetry_space_group_name_H-M 'P 1 21/c 1'
_atom_type_scat_source IntTabIV
_cell_angle_alpha 90.0
_cell_angle_beta 112.610(10)
_cell_angle_gamma 90.0
_cell_formula_units_Z 4
_cell_length_a 10.7410(10)
_cell_length_b 12.3870(10)
_cell_length_c 12.196(2)
_cell_measurement_reflns_used 25
_cell_measurement_temperature 295
_cell_measurement_theta_max 18.13
_cell_measurement_theta_min 10.11
_cell_volume 1497.9(3)
_computing_data_collection 'CAD-4 EXPRESS (Enraf-Nonius, 1993)'
_computing_data_reduction 'MolEN (Fair, 1990)'
_computing_molecular_graphics 'ORTEPII (Johnson, 1976)'
_computing_publication_material 'MolEN (Fair, 1990) and PARST (Nardelli, 1995)'
_computing_structure_refinement 'LSFM in MolEN'
_computing_structure_solution 'SIR in MolEN'
_diffrn_measurement_device 'Enraf-Nonius CAD-4'
_diffrn_measurement_method \w/2\q
_diffrn_radiation_type MoK\a
_diffrn_radiation_wavelength 0.71069
_diffrn_reflns_av_R_equivalents 0.02
_diffrn_reflns_limit_h_max 13
_diffrn_reflns_limit_h_min -11
_diffrn_reflns_limit_k_max 14
_diffrn_reflns_limit_k_min 0
_diffrn_reflns_limit_l_max 14
_diffrn_reflns_limit_l_min -14
_diffrn_reflns_number 5830
_diffrn_reflns_theta_max 25.5
_diffrn_reflns_theta_min 2.1
_diffrn_standards_decay_% 0.8
_diffrn_standards_interval_time 120
_diffrn_standards_number 3
_exptl_absorpt_coefficient_mu 0.401
_exptl_absorpt_correction_T_max 0.911
_exptl_absorpt_correction_T_min 0.832
_exptl_absorpt_correction_type 'empirical via \y scans (Fair, 1990)'
_exptl_crystal_colour colourless
_exptl_crystal_density_diffrn 1.507
_exptl_crystal_density_method 'not measured'
_exptl_crystal_description prismatic
_exptl_crystal_size_max 0.48
_exptl_crystal_size_mid 0.30
_exptl_crystal_size_min 0.24
_refine_diff_density_max 0.25
_refine_diff_density_min -0.41
_refine_ls_extinction_method none
_refine_ls_goodness_of_fit_ref 0.90
_refine_ls_hydrogen_treatment constr
_refine_ls_number_parameters 211
_refine_ls_number_reflns 2742
_refine_ls_R_factor_gt 0.035
_refine_ls_shift/su_max <0.01
_refine_ls_structure_factor_coef F
_refine_ls_weighting_details 'w = 1/[\s(F^2^) + (0.02F)^2^ + 0.6]'
_refine_ls_weighting_scheme calc
_refine_ls_wR_factor_ref 0.045
_reflns_number_observed 2864
_reflns_number_total 3848
_reflns_observed_criterion I>3\s(I)
_cod_data_source_file fr1204.cif
_cod_data_source_block ertan3
_cod_depositor_comments
;
The following automatic conversions were performed:

'_refine_ls_weighting_scheme' value 'w = 1/[\s(F^2^) + (0.02F)^2^ +
0.6]' was changed to 'calc'. New tag '_refine_ls_weighting_details'
was created. The value of the new tag was set to 'w = 1/[\s(F^2^) +
(0.02F)^2^ + 0.6]'.

Automatic conversion script
Id: cif_fix_values 3143 2015-03-26 13:38:13Z robertas 
;
_cod_original_sg_symbol_H-M 'P 21/c'
_cod_database_code 2009120

loop_
_symmetry_equiv_pos_as_xyz
x,y,z
-x,y+1/2,-z+1/2
-x,-y,-z
x,-y+1/2,z+1/2

loop_
_atom_site_aniso_label
_atom_site_aniso_U_11
_atom_site_aniso_U_22
_atom_site_aniso_U_33
_atom_site_aniso_U_12
_atom_site_aniso_U_13
_atom_site_aniso_U_23
_atom_site_aniso_type_symbol
Cl1 .0934(4) .0374(3) .0470(3) .0092(3) .0145(3) .0077(2) Cl
S1 .0486(3) .0323(2) .0340(2) .0047(2) .0062(2) .0010(2) S
O1 .130(2) .0305(7) .0458(8) -.0007(9) .0110(9) .0001(6) O
N1 .0590(10) .0354(8) .0304(7) .0037(7) .0099(6) .0027(6) N
N2 .0442(8) .0329(8) .0338(7) .0038(7) .0083(6) -.0010(6) N
N3 .0530(9) .0302(7) .0307(7) .0029(7) .0091(6) .0007(6) N
C1 .0450(10) .0420(10) .0376(8) .0066(8) .0149(7) .0005(7) C
C2 .0560(10) .0630(10) .0315(9) .0100(10) .0112(8) .0042(8) C
C3 .0580(10) .0670(10) .0358(9) -.0020(10) .0090(8) -.0098(9) C
C4 .0590(10) .0520(10) .0460(10) -.0090(10) .0146(8) -.0110(9) C
C5 .0490(10) .0440(10) .0400(9) -.0011(9) .0144(7) -.0013(7) C
C6 .0370(8) .0387(9) .0344(8) .0035(7) .0139(6) -.0009(7) C
C7 .0389(9) .0343(9) .0346(7) .0040(7) .0139(6) .0015(6) C
C8 .0399(9) .0319(8) .0347(8) .0038(7) .0116(6) .0019(6) C
C9 .0670(10) .0327(9) .0354(9) -.0026(9) .0141(8) .0001(7) C
C10 .0480(10) .0329(9) .0372(8) -.0015(8) .0145(7) .0001(7) C
C11 .0580(10) .0343(9) .0390(8) -.0037(9) .0143(7) -.0022(7) C
C12 .0460(10) .0420(10) .0352(8) .0004(8) .0132(7) -.0034(7) C
C13 .0580(10) .0460(10) .0418(9) -.0051(9) .0140(8) -.0060(8) C
C14 .0570(10) .0620(10) .0390(10) -.0050(10) .0062(9) -.0080(9) C
C15 .0550(10) .0630(10) .0376(9) .0100(10) .0089(8) .0025(9) C
C16 .0620(10) .0480(10) .0440(10) .0110(10) .0132(9) .0023(8) C
C17 .0560(10) .0440(10) .0377(9) .0033(9) .0097(8) -.0054(7) C

loop_
_atom_site_label
_atom_site_fract_x
_atom_site_fract_y
_atom_site_fract_z
_atom_site_U_iso_or_equiv
_atom_site_thermal_displace_type
_atom_site_calc_flag
_atom_site_calc_attached_atom
_atom_site_type_symbol
Cl1 .12871(7) .45534(4) .17947(5) .0630(2) Ueq . . Cl
S1 .42627(5) .20110(4) .70063(4) .0412(2) Ueq . . S
O1 .3540(2) .50750(10) .64240(10) .0756(9) Ueq . . O
N1 .2275(2) .36840(10) .42560(10) .0438(5) Ueq . . N
N2 .2663(2) .18660(10) .45630(10) .0390(5) Ueq . . N
N3 .3061(2) .34540(10) .54200(10) .0401(5) Ueq . . N
C1 .0810(2) .3209(2) .1593(2) .0418(6) Ueq . . C
C2 .0008(2) .2885(2) .0449(2) .0519(7) Ueq . . C
C3 -.0400(3) .1828(2) .0218(2) .0563(7) Ueq . . C
C4 -.0004(2) .1080(2) .1122(2) .0540(8) Ueq . . C
C5 .0804(2) .1396(2) .2256(2) .0451(6) Ueq . . C
C6 .1230(2) .2464(2) .2530(2) .0366(6) Ueq . . C
C7 .2071(2) .2710(2) .3781(2) .0360(6) Ueq . . C
C8 .3266(2) .2383(2) .5563(2) .0363(6) Ueq . . C
C9 .3658(2) .4113(2) .6417(2) .0467(7) Ueq . . C
C10 .4425(2) .3389(2) .7429(2) .0399(6) Ueq . . C
C11 .5143(2) .3810(2) .8498(2) .0451(6) Ueq . . C
C12 .5949(2) .3300(2) .9621(2) .0418(6) Ueq . . C
C13 .6731(2) .3964(2) 1.0569(2) .0502(7) Ueq . . C
C14 .7491(3) .3524(2) 1.1659(2) .0564(7) Ueq . . C
C15 .7499(2) .2429(2) 1.1836(2) .0545(6) Ueq . . C
C16 .6747(2) .1759(2) 1.0914(2) .0535(7) Ueq . . C
C17 .5976(2) .2191(2) .9820(2) .0484(7) Ueq . . C
H2 -.026 .340 -.018 .072 Ueq . . H
H3 -.096 .161 -.057 .068 Ueq . . H
H4 -.030 .035 .096 .081 Ueq . . H
H5 .108 .088 .287 .053 Ueq . . H
H11 .5097(2) .4555(2) .8530(2) .055 Ueq . . H
H13 .673 .472 1.046 .080 Ueq . . H
H14 .802 .398 1.229 .072 Ueq . . H
H15 .802 .213 1.259 .079 Ueq . . H
H16 .675 .100 1.103 .068 Ueq . . H
H17 .545 .173 .919 .065 Ueq . . H

loop_
_geom_angle_atom_site_label_1
_geom_angle_atom_site_label_2
_geom_angle_atom_site_label_3
_geom_angle
_geom_angle_publ_flag
C8 S1 C10 89.60(8) yes
N3 N1 C7 101.30(10) yes
C7 N2 C8 101.70(10) yes
N1 N3 C8 110.10(10) yes
N1 N3 C9 132.2(2) no
C8 N3 C9 117.70(10) yes
Cl1 C1 C2 117.1(2) no
Cl1 C1 C6 122.20(10) yes
C2 C1 C6 120.6(2) no
C1 C2 C3 120.5(2) no
C1 C2 H2 119.6 no
C3 C2 H2 119.9 no
C2 C3 C4 120.1(2) no
C2 C3 H3 120.1 no
C4 C3 H3 119.9 no
C3 C4 C5 119.6(2) no
C3 C4 H4 120.0 no
C5 C4 H4 120.4 no
C4 C5 C6 122.1(2) no
C4 C5 H5 119.2 no
C6 C5 H5 118.6 no
C1 C6 C5 117.1(2) no
C1 C6 C7 125.7(2) no
C5 C6 C7 117.2(2) no
N1 C7 N2 115.50(10) no
N1 C7 C6 125.1(2) no
N2 C7 C6 119.3(2) no
S1 C8 N2 135.10(10) no
S1 C8 N3 113.60(10) yes
N2 C8 N3 111.40(10) no
O1 C9 N3 124.9(2) no
O1 C9 C10 128.2(2) yes
N3 C9 C10 107.0(2) yes
S1 C10 C9 112.10(10) yes
S1 C10 C11 127.9(2) no
C9 C10 C11 120.0(2) yes
C10 C11 C12 131.3(2) yes
C10 C11 H11 114.2(2) no
C12 C11 H11 114.5(2) yes
C11 C12 C13 118.2(2) yes
C11 C12 C17 123.9(2) yes
C13 C12 C17 117.9(2) no
C12 C13 C14 120.5(2) no
C12 C13 H13 119.6 yes
C14 C13 H13 119.9 no
C13 C14 C15 120.5(2) no
C13 C14 H14 119.8 no
C15 C14 H14 119.7 no
C14 C15 C16 119.9(2) no
C14 C15 H15 119.9 no
C16 C15 H15 120.1 no
C15 C16 C17 120.0(2) no
C15 C16 H16 120.0 no
C17 C16 H16 119.9 no
C12 C17 C16 121.0(2) no
C12 C17 H17 119.1 no
C16 C17 H17 119.9 no

loop_
_geom_bond_atom_site_label_1
_geom_bond_atom_site_label_2
_geom_bond_site_symmetry_1
_geom_bond_site_symmetry_2
_geom_bond_distance
_geom_bond_publ_flag
Cl1 C1 . . 1.731(2) yes
S1 C8 . . 1.734(2) yes
S1 C10 . . 1.772(2) yes
O1 C9 . . 1.199(3) yes
N1 N3 . . 1.374(2) yes
N1 C7 . . 1.321(2) yes
N2 C7 . . 1.393(2) yes
N2 C8 . . 1.308(2) yes
N3 C8 . . 1.346(2) yes
N3 C9 . . 1.399(2) yes
C1 C2 . . 1.388(3) no
C1 C6 . . 1.402(3) no
C2 C3 . . 1.375(3) no
C2 H2 . . .948 no
C3 C4 . . 1.377(3) no
C3 H3 . . .951 no
C4 C5 . . 1.377(3) no
C4 H4 . . .949 no
C5 C6 . . 1.397(3) no
C5 H5 . . .948 no
C6 C7 . . 1.475(2) yes
C9 C10 . . 1.491(3) yes
C10 C11 . . 1.339(2) yes
C11 C12 . . 1.453(3) yes
C11 H11 . . .927(4) no
C12 C13 . . 1.404(3) no
C12 C17 . . 1.394(3) no
C13 C14 . . 1.377(3) no
C13 H13 . . .948 no
C14 C15 . . 1.374(4) no
C14 H14 . . .950 no
C15 C16 . . 1.381(3) no
C15 H15 . . .949 no
C16 C17 . . 1.379(3) no
C16 H16 . . .948 no
C17 H17 . . .951 no

loop_
_geom_torsion_atom_site_label_1
_geom_torsion_atom_site_label_2
_geom_torsion_atom_site_label_3
_geom_torsion_atom_site_label_4
_geom_torsion
_geom_torsion_publ_flag
C10 S1 C8 N2 178.8(3) no
C10 S1 C8 N3 -0.8(2) no
C8 S1 C10 C9 1.2(2) no
C8 S1 C10 C11 -177.7(2) no
C7 N1 N3 C8 -0.2(2) no
C7 N1 N3 C9 179.0(2) no
N3 N1 C7 N2 0.5(2) no
N3 N1 C7 C6 177.5(2) yes
C8 N2 C7 N1 -0.6(3) no
C8 N2 C7 C6 -177.7(2) no
C7 N2 C8 S1 -179.1(2) no
C7 N2 C8 N3 0.5(2) no
N1 N3 C8 S1 179.5(2) no
N1 N3 C8 N2 -0.2(3) no
C9 N3 C8 S1 0.1(3) no
C9 N3 C8 N2 -179.5(2) no
N1 N3 C9 O1 2.3(4) no
N1 N3 C9 C10 -178.4(2) no
C8 N3 C9 O1 -178.6(3) no
C8 N3 C9 C10 0.8(3) no
Cl1 C1 C2 C3 179.3(2) no
Cl1 C1 C2 H2 -0.2 no
C6 C1 C2 C3 0.6(4) no
C6 C1 C2 H2 -178.9 no
Cl1 C1 C6 C5 -178.7(2) no
Cl1 C1 C6 C7 1.9(3) no
C2 C1 C6 C5 -0.1(4) no
C2 C1 C6 C7 -179.5(2) no
C1 C2 C3 C4 -0.5(4) no
C1 C2 C3 H3 179.5 no
H2 C2 C3 C4 179.0 no
H2 C2 C3 H3 -1.0 no
C2 C3 C4 C5 -0.2(4) no
C2 C3 C4 H4 178.9 no
H3 C3 C4 C5 179.8 no
H3 C3 C4 H4 -1.1 no
C3 C4 C5 C6 0.8(4) no
C3 C4 C5 H5 -179.5 no
H4 C4 C5 C6 -178.3 no
H4 C4 C5 H5 1.5 no
C4 C5 C6 C1 -0.6(3) no
C4 C5 C6 C7 178.9(2) no
H5 C5 C6 C1 179.6 no
H5 C5 C6 C7 -0.9 no
C1 C6 C7 N1 17.6(4) no
C1 C6 C7 N2 -165.6(2) yes
C5 C6 C7 N1 -161.8(2) no
C5 C6 C7 N2 15.0(3) no
O1 C9 C10 S1 178.0(3) no
O1 C9 C10 C11 -3.0(4) no
N3 C9 C10 S1 -1.4(3) no
N3 C9 C10 C11 177.7(2) no
S1 C10 C11 C12 -2.4(4) yes
S1 C10 C11 H11 179.5(2) no
C9 C10 C11 C12 178.7(2) no
C9 C10 C11 H11 0.7(4) no
C10 C11 C12 C13 172.2(3) yes
C10 C11 C12 C17 -8.9(4) no
H11 C11 C12 C13 -9.7(4) no
H11 C11 C12 C17 169.2(2) no
C11 C12 C13 C14 178.7(2) no
C11 C12 C13 H13 -1.2 no
C17 C12 C13 C14 -0.3(4) no
C17 C12 C13 H13 179.8 no
C11 C12 C17 C16 -179.0(2) no
C11 C12 C17 H17 0.9 no
C13 C12 C17 C16 0.0(5) no
C13 C12 C17 H17 179.9 no
C12 C13 C14 C15 0.1(4) no
C12 C13 C14 H14 179.7 no
H13 C13 C14 C15 180.0 no
H13 C13 C14 H14 -0.5 no
C13 C14 C15 C16 0.4(4) no
C13 C14 C15 H15 -179.6 no
H14 C14 C15 C16 -179.1 no
H14 C14 C15 H15 0.9 no
C14 C15 C16 C17 -0.8(4) no
C14 C15 C16 H16 179.8 no
H15 C15 C16 C17 179.3 no
H15 C15 C16 H16 -0.1 no
C15 C16 C17 C12 0.6(4) no
C15 C16 C17 H17 -179.4 no
H16 C16 C17 C12 180.0 no
H16 C16 C17 H17 0.0 no
